data_2017590
loop_
_publ_author_name
'Yan, Sitang'
'Shi, Lianxu'
'Wu, Chuande'

_publ_section_title
;
 Poly[[tetraaqua(\m~7~-pyridine-2,3,5,6-tetracarboxylato)dicadmium(II)]
 monohydrate]
;
_journal_coeditor_code SQ3239
_journal_issue 4
_journal_name_full 'Acta Crystallographica Section C'
_journal_page_first m110
_journal_page_last m113
_journal_paper_doi 10.1107/S0108270110008085
_journal_volume 66
_journal_year 2010
_chemical_formula_iupac '[Cd2 (C9 H N O8) (H2 O)4] , H2 O'
_chemical_formula_moiety 'C9 H9 Cd2 N O12 , H2 O'
_chemical_formula_sum 'C9 H11 Cd2 N O13'
_chemical_formula_weight 565.99
_chemical_name_systematic
;
Poly[[tetraaqua(\m~7~-pyridine-2,3,5,6-tetracarboxylato)dicadmium(II)]
monohydrate]
;
_space_group_IT_number 2
_symmetry_cell_setting triclinic
_symmetry_space_group_name_Hall '-P 1'
_symmetry_space_group_name_H-M 'P -1'
_atom_sites_solution_hydrogens geom
_atom_sites_solution_primary direct
_atom_sites_solution_secondary difmap
_audit_creation_method SHELXL97
_cell_angle_alpha 89.325(4)
_cell_angle_beta 69.014(5)
_cell_angle_gamma 67.269(4)
_cell_formula_units_Z 2
_cell_length_a 8.3989(5)
_cell_length_b 8.5350(3)
_cell_length_c 11.4883(5)
_cell_measurement_reflns_used 4815
_cell_measurement_temperature 293(2)
_cell_measurement_theta_max 25.65
_cell_measurement_theta_min 3.47
_cell_volume 701.48(7)
_computing_cell_refinement 'CrysAlis Pro (Oxford Diffraction, 2010)'
_computing_data_collection 'CrysAlis Pro (Oxford Diffraction, 2010)'
_computing_data_reduction 'CrysAlis Pro (Oxford Diffraction, 2010)'
_computing_molecular_graphics 'SHELXL97 (Sheldrick, 2008)'
_computing_publication_material 'PLATON (Spek, 2009)'
_computing_structure_refinement 'SHELXL97 (Sheldrick, 2008)'
_computing_structure_solution 'SHELXS97 (Sheldrick, 2008)'
_diffrn_ambient_temperature 293(2)
_diffrn_detector_area_resol_mean 10.3592
_diffrn_measured_fraction_theta_full 0.997
_diffrn_measured_fraction_theta_max 0.997
_diffrn_measurement_device_type 'Oxford Xcalibur, Atlas, Gemini Ultra'
_diffrn_measurement_method \w
_diffrn_radiation_monochromator graphite
_diffrn_radiation_source 'Enhance (Mo) X-ray Source'
_diffrn_radiation_type MoK\a
_diffrn_radiation_wavelength 0.71073
_diffrn_reflns_av_R_equivalents 0.0180
_diffrn_reflns_av_sigmaI/netI 0.0326
_diffrn_reflns_limit_h_max 8
_diffrn_reflns_limit_h_min -10
_diffrn_reflns_limit_k_max 9
_diffrn_reflns_limit_k_min -10
_diffrn_reflns_limit_l_max 10
_diffrn_reflns_limit_l_min -13
_diffrn_reflns_number 4815
_diffrn_reflns_theta_full 25.65
_diffrn_reflns_theta_max 25.65
_diffrn_reflns_theta_min 3.47
_diffrn_standards_decay_% 0
_diffrn_standards_interval_count 0
_diffrn_standards_interval_time .
_diffrn_standards_number 0
_exptl_absorpt_coefficient_mu 3.111
_exptl_absorpt_correction_T_max 0.756
_exptl_absorpt_correction_T_min 0.645
_exptl_absorpt_correction_type analytical
_exptl_absorpt_process_details '(CrysAlis Pro; Oxford Diffraction, 2010)'
_exptl_crystal_colour colourless
_exptl_crystal_density_diffrn 2.680
_exptl_crystal_density_method 'not measured'
_exptl_crystal_description prism
_exptl_crystal_F_000 544
_exptl_crystal_size_max 0.18
_exptl_crystal_size_mid 0.12
_exptl_crystal_size_min 0.09
_refine_diff_density_max 0.677
_refine_diff_density_min -0.866
_refine_ls_extinction_method none
_refine_ls_goodness_of_fit_ref 1.069
_refine_ls_hydrogen_treatment constr
_refine_ls_matrix_type full
_refine_ls_number_parameters 226
_refine_ls_number_reflns 2650
_refine_ls_number_restraints 0
_refine_ls_restrained_S_all 1.069
_refine_ls_R_factor_all 0.0307
_refine_ls_R_factor_gt 0.0229
_refine_ls_shift/su_max 0.000
_refine_ls_shift/su_mean 0.000
_refine_ls_structure_factor_coef Fsqd
_refine_ls_weighting_details 'calc w = 1/[\s^2^(Fo^2^)+(0.0156P)^2^+0.0000P] where P=(Fo^2^+2Fc^2^)/3'
_refine_ls_weighting_scheme calc
_refine_ls_wR_factor_gt 0.0432
_refine_ls_wR_factor_ref 0.0441
_reflns_number_gt 2181
_reflns_number_total 2650
_reflns_threshold_expression I>2\s(I)
_cod_data_source_file sq3239.cif
_cod_data_source_block I
_cod_original_cell_volume 701.48(6)
_cod_database_code 2017590
_cod_database_fobs_code 2017590

loop_
_symmetry_equiv_pos_as_xyz
'x, y, z'
'-x, -y, -z'

loop_
_atom_site_type_symbol
_atom_site_label
_atom_site_fract_x
_atom_site_fract_y
_atom_site_fract_z
_atom_site_U_iso_or_equiv
_atom_site_adp_type
_atom_site_calc_flag
_atom_site_refinement_flags
_atom_site_occupancy
_atom_site_disorder_assembly
_atom_site_disorder_group
Cd Cd1 0.76367(5) 0.19923(5) 1.11014(4) 0.02449(13) Uani d . 1 . .
Cd Cd2 0.85198(6) 0.56158(5) 0.40771(4) 0.02831(14) Uani d . 1 . .
O O1 0.7284(6) 0.1749(5) 0.9117(4) 0.0321(10) Uani d . 1 . .
O O2 0.7084(6) 0.2984(5) 0.7422(4) 0.0356(10) Uani d . 1 . .
O O3 0.8385(5) 0.5752(5) 0.6188(3) 0.0263(9) Uani d . 1 . .
O O4 0.5287(5) 0.6759(5) 0.7175(3) 0.0273(9) Uani d . 1 . .
O O5 0.9194(5) 0.8872(5) 1.0181(4) 0.0315(9) Uani d . 1 . .
O O6 0.6222(5) 0.9917(5) 1.1425(4) 0.0318(10) Uani d . 1 . .
O O7 0.8382(6) 0.6540(5) 1.2270(4) 0.0320(10) Uani d . 1 . .
O O8 0.8012(6) 0.4118(5) 1.2286(4) 0.0334(10) Uani d . 1 . .
O O9 0.9057(6) 0.0580(5) 1.2566(4) 0.0349(10) Uani d . 1 . .
H H9A 1.0146 -0.0062 1.2154 0.042 Uiso d . 1 . .
H H9B 0.9134 0.1251 1.3024 0.042 Uiso d . 1 . .
O O10 0.8699(6) 0.8237(5) 0.4409(4) 0.0404(11) Uani d . 1 . .
H H10A 0.8666 0.8837 0.3847 0.049 Uiso d . 1 . .
H H10B 0.7835 0.9015 0.4959 0.049 Uiso d . 1 . .
O O11 0.5275(6) 0.6943(6) 0.4842(4) 0.0409(11) Uani d . 1 . .
H H11A 0.4973 0.7833 0.4536 0.049 Uiso d . 1 . .
H H11B 0.4950 0.7216 0.5601 0.049 Uiso d . 1 . .
O O12 0.8328(6) 0.3056(5) 0.4657(4) 0.0391(11) Uani d . 1 . .
H H12A 0.8878 0.2622 0.5120 0.047 Uiso d . 1 . .
H H12B 0.7226 0.3241 0.5041 0.047 Uiso d . 1 . .
O O13 0.6272(6) 1.0593(5) 0.6480(4) 0.0409(11) Uani d . 1 . .
H H13A 0.5477 1.0440 0.7080 0.049 Uiso d . 1 . .
H H13B 0.6639 1.1186 0.6776 0.049 Uiso d . 1 . .
N N1 0.7397(6) 0.4479(6) 1.0143(4) 0.0210(10) Uani d . 1 . .
C C1 0.7171(7) 0.2970(7) 0.8482(5) 0.0238(12) Uani d . 1 . .
C C2 0.7202(7) 0.4563(7) 0.9038(5) 0.0219(12) Uani d . 1 . .
C C3 0.7114(7) 0.5992(7) 0.8421(5) 0.0224(12) Uani d . 1 . .
C C4 0.6887(8) 0.6156(7) 0.7173(5) 0.0229(12) Uani d . 1 . .
C C5 0.7237(7) 0.7347(7) 0.8980(5) 0.0251(13) Uani d . 1 . .
H H5A 0.7144 0.8329 0.8600 0.030 Uiso calc R 1 . .
C C6 0.7500(7) 0.7236(7) 1.0111(5) 0.0224(12) Uani d . 1 . .
C C7 0.7663(8) 0.8755(7) 1.0643(5) 0.0244(13) Uani d . 1 . .
C C8 0.7591(7) 0.5767(7) 1.0663(5) 0.0230(13) Uani d . 1 . .
C C9 0.8002(7) 0.5451(7) 1.1830(5) 0.0246(13) Uani d . 1 . .

loop_
_atom_site_aniso_label
_atom_site_aniso_U_11
_atom_site_aniso_U_22
_atom_site_aniso_U_33
_atom_site_aniso_U_12
_atom_site_aniso_U_13
_atom_site_aniso_U_23
Cd1 0.0271(2) 0.0227(2) 0.0239(2) -0.01080(19) -0.00933(18) 0.00413(17)
Cd2 0.0290(3) 0.0312(2) 0.0259(3) -0.0119(2) -0.01241(19) 0.00600(18)
O1 0.047(3) 0.026(2) 0.033(2) -0.019(2) -0.020(2) 0.0080(18)
O2 0.054(3) 0.034(2) 0.026(2) -0.021(2) -0.020(2) 0.0053(18)
O3 0.025(2) 0.030(2) 0.022(2) -0.0096(18) -0.0077(17) 0.0026(17)
O4 0.024(2) 0.033(2) 0.023(2) -0.0086(18) -0.0099(17) 0.0026(16)
O5 0.031(2) 0.033(2) 0.034(2) -0.0187(19) -0.0088(18) 0.0037(18)
O6 0.030(2) 0.025(2) 0.033(2) -0.0074(19) -0.0077(19) -0.0033(18)
O7 0.046(3) 0.031(2) 0.029(2) -0.019(2) -0.022(2) 0.0059(17)
O8 0.046(3) 0.033(2) 0.028(2) -0.019(2) -0.0186(19) 0.0117(18)
O9 0.038(2) 0.031(2) 0.034(3) -0.012(2) -0.014(2) 0.0011(19)
O10 0.052(3) 0.034(2) 0.029(2) -0.016(2) -0.009(2) 0.0044(19)
O11 0.037(3) 0.051(3) 0.030(2) -0.013(2) -0.014(2) 0.007(2)
O12 0.046(3) 0.044(3) 0.037(3) -0.023(2) -0.022(2) 0.010(2)
O13 0.046(3) 0.045(3) 0.034(3) -0.026(2) -0.009(2) 0.002(2)
N1 0.020(2) 0.021(2) 0.020(2) -0.006(2) -0.0075(19) 0.0021(18)
C1 0.022(3) 0.022(3) 0.027(3) -0.007(2) -0.011(2) 0.001(2)
C2 0.017(3) 0.024(3) 0.022(3) -0.007(2) -0.006(2) 0.001(2)
C3 0.022(3) 0.023(3) 0.019(3) -0.008(2) -0.007(2) 0.001(2)
C4 0.030(3) 0.020(3) 0.021(3) -0.011(3) -0.011(3) 0.005(2)
C5 0.027(3) 0.024(3) 0.025(3) -0.012(3) -0.009(2) 0.008(2)
C6 0.025(3) 0.021(3) 0.021(3) -0.009(2) -0.009(2) 0.005(2)
C7 0.031(3) 0.028(3) 0.020(3) -0.014(3) -0.015(3) 0.010(2)
C8 0.015(3) 0.025(3) 0.024(3) -0.003(2) -0.006(2) 0.001(2)
C9 0.025(3) 0.027(3) 0.020(3) -0.009(3) -0.008(2) 0.004(2)

loop_
_atom_type_symbol
_atom_type_description
_atom_type_scat_dispersion_real
_atom_type_scat_dispersion_imag
_atom_type_scat_source
C C 0.0033 0.0016 'International Tables Vol C Tables 4.2.6.8 and 6.1.1.4'
H H 0.0000 0.0000 'International Tables Vol C Tables 4.2.6.8 and 6.1.1.4'
N N 0.0061 0.0033 'International Tables Vol C Tables 4.2.6.8 and 6.1.1.4'
O O 0.0106 0.0060 'International Tables Vol C Tables 4.2.6.8 and 6.1.1.4'
Cd Cd -0.8075 1.2024 'International Tables Vol C Tables 4.2.6.8 and 6.1.1.4'

loop_
_geom_angle_atom_site_label_1
_geom_angle_atom_site_label_2
_geom_angle_atom_site_label_3
_geom_angle_site_symmetry_1
_geom_angle_site_symmetry_3
_geom_angle
_geom_angle_publ_flag
O5 Cd1 N1 2_767 . 81.77(14) yes
O5 Cd1 O4 2_767 2_667 162.11(13) no
N1 Cd1 O4 . 2_667 96.79(14) no
O5 Cd1 O1 2_767 . 83.95(14) no
N1 Cd1 O1 . . 68.07(14) yes
O4 Cd1 O1 2_667 . 112.19(13) no
O5 Cd1 O6 2_767 1_545 120.12(13) no
N1 Cd1 O6 . 1_545 138.26(15) no
O4 Cd1 O6 2_667 1_545 72.44(13) yes
O1 Cd1 O6 . 1_545 78.83(13) yes
O5 Cd1 O9 2_767 . 80.08(14) no
N1 Cd1 O9 . . 135.63(15) no
O4 Cd1 O9 2_667 . 88.89(13) no
O1 Cd1 O9 . . 147.89(13) no
O6 Cd1 O9 1_545 . 85.37(14) no
O5 Cd1 O8 2_767 . 86.42(13) no
N1 Cd1 O8 . . 67.71(14) yes
O4 Cd1 O8 2_667 . 76.64(13) yes
O1 Cd1 O8 . . 135.62(13) no
O6 Cd1 O8 1_545 . 141.20(13) no
O9 Cd1 O8 . . 71.03(13) yes
O5 Cd1 O5 2_767 1_545 67.54(15) yes
N1 Cd1 O5 . 1_545 131.36(14) no
O4 Cd1 O5 2_667 1_545 123.59(13) no
O1 Cd1 O5 . 1_545 71.84(13) yes
O6 Cd1 O5 1_545 1_545 52.58(12) yes
O9 Cd1 O5 . 1_545 76.33(13) yes
O8 Cd1 O5 . 1_545 141.20(13) no
O7 Cd2 O3 1_554 2_766 108.53(14) no
O7 Cd2 O11 1_554 . 84.78(15) yes
O3 Cd2 O11 2_766 . 166.47(14) no
O7 Cd2 O12 1_554 . 123.72(14) no
O3 Cd2 O12 2_766 . 85.24(14) yes
O11 Cd2 O12 . . 89.31(16) no
O7 Cd2 O10 1_554 . 82.08(15) yes
O3 Cd2 O10 2_766 . 88.22(14) no
O11 Cd2 O10 . . 91.34(15) no
O12 Cd2 O10 . . 154.12(15) no
O7 Cd2 O3 1_554 . 158.25(13) no
O3 Cd2 O3 2_766 . 77.03(14) yes
O11 Cd2 O3 . . 89.69(14) no
O12 Cd2 O3 . . 77.11(14) yes
O10 Cd2 O3 . . 77.03(14) yes
C1 O1 Cd1 . . 119.3(3) no
C4 O3 Cd2 . 2_766 130.9(4) no
C4 O3 Cd2 . . 124.4(3) no
Cd2 O3 Cd2 2_766 . 102.97(14) no
C4 O4 Cd1 . 2_667 129.4(3) no
C7 O5 Cd1 . 2_767 156.7(4) no
C7 O5 Cd1 . 1_565 90.3(3) no
Cd1 O5 Cd1 2_767 1_565 112.46(15) no
C7 O6 Cd1 . 1_565 93.2(3) no
C9 O7 Cd2 . 1_556 101.7(3) no
C9 O8 Cd1 . . 117.7(3) no
Cd1 O9 H9A . . 108.1 no
Cd1 O9 H9B . . 112.7 no
H9A O9 H9B . . 103.8 no
Cd2 O10 H10A . . 116.1 no
Cd2 O10 H10B . . 120.7 no
H10A O10 H10B . . 93.2 no
Cd2 O11 H11A . . 108.3 no
Cd2 O11 H11B . . 104.7 no
H11A O11 H11B . . 107.4 no
Cd2 O12 H12A . . 114.3 no
Cd2 O12 H12B . . 108.7 no
H12A O12 H12B . . 106.9 no
H13A O13 H13B . . 106.1 no
C2 N1 C8 . . 119.9(5) no
C2 N1 Cd1 . . 119.9(3) no
C8 N1 Cd1 . . 120.0(4) no
O2 C1 O1 . . 126.1(5) no
O2 C1 C2 . . 116.6(5) no
O1 C1 C2 . . 117.3(5) no
N1 C2 C3 . . 121.6(5) no
N1 C2 C1 . . 115.4(5) no
C3 C2 C1 . . 122.9(5) no
C5 C3 C2 . . 118.5(5) no
C5 C3 C4 . . 117.7(5) no
C2 C3 C4 . . 123.8(5) no
O4 C4 O3 . . 124.7(5) no
O4 C4 C3 . . 118.6(5) no
O3 C4 C3 . . 116.5(5) no
C3 C5 C6 . . 119.9(5) no
C3 C5 H5A . . 120.1 no
C6 C5 H5A . . 120.0 no
C8 C6 C5 . . 118.4(5) no
C8 C6 C7 . . 125.1(5) no
C5 C6 C7 . . 116.5(5) no
O5 C7 O6 . . 122.9(5) no
O5 C7 C6 . . 117.8(5) no
O6 C7 C6 . . 118.9(5) no
N1 C8 C6 . . 121.7(5) no
N1 C8 C9 . . 115.2(5) no
C6 C8 C9 . . 123.1(5) no
O8 C9 O7 . . 123.7(5) no
O8 C9 C8 . . 119.2(5) no
O7 C9 C8 . . 117.1(5) no

loop_
_geom_bond_atom_site_label_1
_geom_bond_atom_site_label_2
_geom_bond_site_symmetry_2
_geom_bond_distance
_geom_bond_publ_flag
Cd1 O5 2_767 2.345(4) yes
Cd1 N1 . 2.352(5) yes
Cd1 O4 2_667 2.373(4) yes
Cd1 O1 . 2.423(4) yes
Cd1 O6 1_545 2.446(4) yes
Cd1 O9 . 2.447(4) yes
Cd1 O8 . 2.460(4) yes
Cd1 O5 1_545 2.511(4) yes
Cd2 O7 1_554 2.238(4) yes
Cd2 O3 2_766 2.304(4) yes
Cd2 O11 . 2.325(4) yes
Cd2 O12 . 2.325(4) yes
Cd2 O10 . 2.344(4) yes
Cd2 O3 . 2.389(4) yes
O1 C1 . 1.258(7) no
O2 C1 . 1.246(7) no
O3 C4 . 1.279(6) no
O3 Cd2 2_766 2.304(4) no
O4 C4 . 1.238(6) no
O4 Cd1 2_667 2.373(4) no
O5 C7 . 1.247(6) no
O5 Cd1 2_767 2.345(4) no
O5 Cd1 1_565 2.511(4) no
O6 C7 . 1.253(7) no
O6 Cd1 1_565 2.446(4) no
O7 C9 . 1.256(7) no
O7 Cd2 1_556 2.238(4) no
O8 C9 . 1.245(7) no
O9 H9A . 0.8184 no
O9 H9B . 0.8182 no
O10 H10A . 0.8210 no
O10 H10B . 0.8221 no
O11 H11A . 0.8206 no
O11 H11B . 0.8205 no
O12 H12A . 0.8198 no
O12 H12B . 0.8196 no
O13 H13A . 0.8212 no
O13 H13B . 0.8156 no
N1 C2 . 1.335(7) no
N1 C8 . 1.347(7) no
C1 C2 . 1.522(8) no
C2 C3 . 1.393(8) no
C3 C5 . 1.384(8) no
C3 C4 . 1.511(7) no
C5 C6 . 1.390(8) no
C5 H5A . 0.9300 no
C6 C8 . 1.386(8) no
C6 C7 . 1.513(8) no
C8 C9 . 1.497(8) no

loop_
_geom_hbond_atom_site_label_D
_geom_hbond_atom_site_label_H
_geom_hbond_atom_site_label_A
_geom_hbond_site_symmetry_A
_geom_hbond_distance_DH
_geom_hbond_distance_HA
_geom_hbond_distance_DA
_geom_hbond_angle_DHA
O9 H9B O12 1_556 0.82 2.17 2.946(6) 158.6
O9 H9A O1 2_757 0.82 2.06 2.872(5) 169.9
O10 H10A O9 1_564 0.82 2.11 2.912(6) 164.3
O10 H10B O13 . 0.82 1.91 2.707(6) 164.3
O11 H11A O13 2_676 0.82 2.00 2.765(6) 154.1
O11 H11B O4 . 0.82 1.94 2.686(6) 150.6
O12 H12A O10 2_766 0.82 2.14 2.892(6) 151.7
O12 H12A O2 . 0.82 2.48 2.975(6) 119.7
O12 H12B O11 2_666 0.82 2.12 2.870(6) 151.5
O13 H13A O6 2_677 0.82 1.91 2.728(6) 174.0
O13 H13B O2 1_565 0.82 1.93 2.730(6) 167.9
